data_2227323
loop_
_publ_author_name
'Ghalib, Raza Murad'
'Sulaiman, Othman'
'Mehdi, Sayed Hasan'
'Goh, Jia Hao'
'Fun, Hoong-Kun'

_publ_section_title
;
 Cyclohexane-1,3-diyl bis(<i>N</i>-phenylcarbamate)
;
_journal_coeditor_code CI5161
_journal_issue 9
_journal_name_full 'Acta Crystallographica Section E'
_journal_page_first o2406
_journal_page_last o2407
_journal_paper_doi 10.1107/S1600536810033817
_journal_volume 66
_journal_year 2010
_chemical_formula_iupac 'C20 H22 N2 O4'
_chemical_formula_moiety 'C20 H22 N2 O4'
_chemical_formula_sum 'C20 H22 N2 O4'
_chemical_formula_weight 354.40
_chemical_name_systematic
;
Cyclohexane-1,3-diyl bis(<i>N</i>-phenylcarbamate)
;
_space_group_IT_number 14
_symmetry_cell_setting monoclinic
_symmetry_space_group_name_Hall '-P 2ybc'
_symmetry_space_group_name_H-M 'P 1 21/c 1'
_atom_sites_solution_hydrogens geom
_atom_sites_solution_primary direct
_atom_sites_solution_secondary difmap
_audit_creation_method SHELXL-97
_cell_angle_alpha 90.00
_cell_angle_beta 91.034(3)
_cell_angle_gamma 90.00
_cell_formula_units_Z 8
_cell_length_a 38.356(7)
_cell_length_b 9.5453(16)
_cell_length_c 9.8472(16)
_cell_measurement_reflns_used 3229
_cell_measurement_temperature 100.00(10)
_cell_measurement_theta_max 32.13
_cell_measurement_theta_min 3.01
_cell_volume 3604.7(11)
_computing_cell_refinement 'SAINT (Bruker, 2009)'
_computing_data_collection 'APEX2 (Bruker, 2009)'
_computing_data_reduction 'SAINT (Bruker, 2009)'
_computing_molecular_graphics 'SHELXTL (Sheldrick, 2008)'
_computing_publication_material
;
SHELXTL (Sheldrick, 2008) and PLATON (Spek, 2009)
;
_computing_structure_refinement 'SHELXTL (Sheldrick, 2008)'
_computing_structure_solution 'SHELXTL (Sheldrick, 2008)'
_diffrn_ambient_temperature 100.00(10)
_diffrn_measured_fraction_theta_full 0.996
_diffrn_measured_fraction_theta_max 0.996
_diffrn_measurement_device_type
;
Bruker APEXII DUO CCD area-detector diffractometer
;
_diffrn_measurement_method '\f and \w scans'
_diffrn_radiation_monochromator graphite
_diffrn_radiation_source 'fine-focus sealed tube'
_diffrn_radiation_type MoK\a
_diffrn_radiation_wavelength 0.71073
_diffrn_reflns_av_R_equivalents 0.0566
_diffrn_reflns_av_sigmaI/netI 0.0708
_diffrn_reflns_limit_h_max 53
_diffrn_reflns_limit_h_min -51
_diffrn_reflns_limit_k_max 13
_diffrn_reflns_limit_k_min -11
_diffrn_reflns_limit_l_max 13
_diffrn_reflns_limit_l_min -13
_diffrn_reflns_number 30037
_diffrn_reflns_theta_full 30.00
_diffrn_reflns_theta_max 30.00
_diffrn_reflns_theta_min 2.66
_diffrn_standards_number 0
_exptl_absorpt_coefficient_mu 0.092
_exptl_absorpt_correction_T_max 0.9884
_exptl_absorpt_correction_T_min 0.9513
_exptl_absorpt_correction_type multi-scan
_exptl_absorpt_process_details '(<i>SADABS</i>; Bruker, 2009)'
_exptl_crystal_colour colourless
_exptl_crystal_density_diffrn 1.306
_exptl_crystal_density_method 'not measured'
_exptl_crystal_description Needle
_exptl_crystal_F_000 1504
_exptl_crystal_size_max 0.55
_exptl_crystal_size_mid 0.149
_exptl_crystal_size_min 0.128
_refine_diff_density_max 0.331
_refine_diff_density_min -0.254
_refine_ls_extinction_method none
_refine_ls_goodness_of_fit_ref 1.080
_refine_ls_hydrogen_treatment mixed
_refine_ls_matrix_type full
_refine_ls_number_parameters 485
_refine_ls_number_reflns 10472
_refine_ls_number_restraints 0
_refine_ls_restrained_S_all 1.080
_refine_ls_R_factor_all 0.1057
_refine_ls_R_factor_gt 0.0642
_refine_ls_shift/su_max 0.001
_refine_ls_shift/su_mean 0.000
_refine_ls_structure_factor_coef Fsqd
_refine_ls_weighting_details 'calc w=1/[\s^2^(Fo^2^)+(0.0587P)^2^+2.1169P] where P=(Fo^2^+2Fc^2^)/3'
_refine_ls_weighting_scheme calc
_refine_ls_wR_factor_gt 0.1540
_refine_ls_wR_factor_ref 0.1797
_reflns_number_gt 6630
_reflns_number_total 10472
_reflns_threshold_expression I>2\s(I)
_cod_data_source_file ci5161.cif
_cod_data_source_block I
_cod_original_cell_volume 3604.7(10)
_cod_original_sg_symbol_H-M 'P 21/c'
_cod_database_code 2227323
_cod_database_fobs_code 2227323

loop_
_symmetry_equiv_pos_as_xyz
'x, y, z'
'-x, y+1/2, -z+1/2'
'-x, -y, -z'
'x, -y-1/2, z-1/2'

loop_
_atom_site_type_symbol
_atom_site_label
_atom_site_fract_x
_atom_site_fract_y
_atom_site_fract_z
_atom_site_U_iso_or_equiv
_atom_site_adp_type
_atom_site_calc_flag
_atom_site_refinement_flags
_atom_site_occupancy
_atom_site_disorder_assembly
_atom_site_disorder_group
O O1A 0.32324(4) 0.22226(16) 0.31570(14) 0.0210(3) Uani d . 1 . .
O O2A 0.35690(3) 0.27958(16) 0.49976(14) 0.0213(3) Uani d . 1 . .
O O3A 0.47863(3) 0.24586(16) 0.53335(14) 0.0218(3) Uani d . 1 . .
O O4A 0.51876(4) 0.22687(17) 0.36729(14) 0.0259(3) Uani d . 1 . .
N N1A 0.30419(4) 0.19662(19) 0.53465(18) 0.0198(4) Uani d . 1 . .
N N2A 0.53147(4) 0.17410(19) 0.59053(17) 0.0194(4) Uani d . 1 . .
C C1A 0.25950(5) 0.0743(2) 0.3965(2) 0.0215(4) Uani d . 1 . .
H H1AA 0.2760 0.0475 0.3335 0.026 Uiso calc R 1 . .
C C2A 0.22478(6) 0.0356(2) 0.3788(2) 0.0265(5) Uani d . 1 . .
H H2AA 0.2180 -0.0166 0.3031 0.032 Uiso calc R 1 . .
C C3A 0.20014(6) 0.0740(3) 0.4726(2) 0.0290(5) Uani d . 1 . .
H H3AA 0.1769 0.0486 0.4594 0.035 Uiso calc R 1 . .
C C4A 0.21015(6) 0.1504(3) 0.5862(2) 0.0296(5) Uani d . 1 . .
H H4AA 0.1937 0.1747 0.6501 0.036 Uiso calc R 1 . .
C C5A 0.24475(5) 0.1909(2) 0.6053(2) 0.0235(4) Uani d . 1 . .
H H5AA 0.2514 0.2426 0.6816 0.028 Uiso calc R 1 . .
C C6A 0.26940(5) 0.1536(2) 0.5095(2) 0.0194(4) Uani d . 1 . .
C C7A 0.32746(5) 0.2314(2) 0.4382(2) 0.0165(4) Uani d . 1 . .
C C8A 0.38682(5) 0.3068(2) 0.4156(2) 0.0180(4) Uani d . 1 . .
H H8AA 0.3848 0.2531 0.3310 0.022 Uiso calc R 1 . .
C C9A 0.38944(5) 0.4620(2) 0.3841(2) 0.0213(4) Uani d . 1 . .
H H9AA 0.3875 0.5155 0.4673 0.026 Uiso calc R 1 . .
H H9AB 0.3704 0.4891 0.3235 0.026 Uiso calc R 1 . .
C C10A 0.42429(5) 0.4948(2) 0.3174(2) 0.0213(4) Uani d . 1 . .
H H10A 0.4252 0.4481 0.2300 0.026 Uiso calc R 1 . .
H H10B 0.4260 0.5949 0.3017 0.026 Uiso calc R 1 . .
C C11A 0.45518(5) 0.4471(2) 0.4063(2) 0.0210(4) Uani d . 1 . .
H H11A 0.4768 0.4662 0.3603 0.025 Uiso calc R 1 . .
H H11B 0.4554 0.4987 0.4912 0.025 Uiso calc R 1 . .
C C12A 0.45230(5) 0.2912(2) 0.4349(2) 0.0176(4) Uani d . 1 . .
H H12A 0.4548 0.2383 0.3503 0.021 Uiso calc R 1 . .
C C13A 0.41781(5) 0.2548(2) 0.4998(2) 0.0172(4) Uani d . 1 . .
H H13A 0.4171 0.2963 0.5897 0.021 Uiso calc R 1 . .
H H13B 0.4162 0.1539 0.5101 0.021 Uiso calc R 1 . .
C C14A 0.51069(5) 0.2170(2) 0.4859(2) 0.0180(4) Uani d . 1 . .
C C15A 0.56754(5) 0.1433(2) 0.5863(2) 0.0179(4) Uani d . 1 . .
C C16A 0.58223(5) 0.0713(2) 0.6959(2) 0.0206(4) Uani d . 1 . .
H H16A 0.5681 0.0404 0.7656 0.025 Uiso calc R 1 . .
C C17A 0.61787(6) 0.0451(2) 0.7023(2) 0.0255(5) Uani d . 1 . .
H H17A 0.6275 -0.0020 0.7767 0.031 Uiso calc R 1 . .
C C18A 0.63918(5) 0.0888(2) 0.5979(2) 0.0259(5) Uani d . 1 . .
H H18A 0.6631 0.0721 0.6022 0.031 Uiso calc R 1 . .
C C19A 0.62432(5) 0.1581(2) 0.4871(2) 0.0240(5) Uani d . 1 . .
H H19A 0.6384 0.1858 0.4159 0.029 Uiso calc R 1 . .
C C20A 0.58872(5) 0.1867(2) 0.4809(2) 0.0195(4) Uani d . 1 . .
H H20A 0.5791 0.2345 0.4069 0.023 Uiso calc R 1 . .
O O1B -0.02136(4) 0.77244(17) 0.13203(14) 0.0242(3) Uani d . 1 . .
O O2B 0.01910(3) 0.75338(16) -0.03230(14) 0.0207(3) Uani d . 1 . .
O O3B 0.14054(3) 0.71216(15) 0.00059(14) 0.0189(3) Uani d . 1 . .
O O4B 0.17604(4) 0.74059(17) 0.18627(14) 0.0242(3) Uani d . 1 . .
N N1B -0.03341(4) 0.82633(18) -0.09211(17) 0.0179(3) Uani d . 1 . .
N N2B 0.19386(4) 0.78876(19) -0.03047(18) 0.0184(4) Uani d . 1 . .
C C1B -0.09132(5) 0.8200(2) 0.0143(2) 0.0191(4) Uani d . 1 . .
H H1BA -0.0825 0.7705 0.0888 0.023 Uiso calc R 1 . .
C C2B -0.12654(5) 0.8537(2) 0.0058(2) 0.0232(4) Uani d . 1 . .
H H2BA -0.1412 0.8270 0.0754 0.028 Uiso calc R 1 . .
C C3B -0.14022(5) 0.9265(2) -0.1049(2) 0.0243(5) Uani d . 1 . .
H H3BA -0.1639 0.9480 -0.1099 0.029 Uiso calc R 1 . .
C C4B -0.11823(5) 0.9667(2) -0.2078(2) 0.0233(4) Uani d . 1 . .
H H4BA -0.1272 1.0157 -0.2822 0.028 Uiso calc R 1 . .
C C5B -0.08294(5) 0.9346(2) -0.2011(2) 0.0195(4) Uani d . 1 . .
H H5BA -0.0684 0.9622 -0.2707 0.023 Uiso calc R 1 . .
C C6B -0.06928(5) 0.8607(2) -0.08937(19) 0.0157(4) Uani d . 1 . .
C C7B -0.01295(5) 0.7830(2) 0.0140(2) 0.0172(4) Uani d . 1 . .
C C8B 0.04525(5) 0.7077(2) 0.06741(19) 0.0165(4) Uani d . 1 . .
H H8BA 0.0429 0.7617 0.1514 0.020 Uiso calc R 1 . .
C C9B 0.04178(5) 0.5521(2) 0.0974(2) 0.0184(4) Uani d . 1 . .
H H9BA 0.0412 0.4998 0.0129 0.022 Uiso calc R 1 . .
H H9BB 0.0202 0.5348 0.1441 0.022 Uiso calc R 1 . .
C C10B 0.07256(5) 0.5031(2) 0.1857(2) 0.0192(4) Uani d . 1 . .
H H10C 0.0703 0.4034 0.2029 0.023 Uiso calc R 1 . .
H H10D 0.0721 0.5512 0.2724 0.023 Uiso calc R 1 . .
C C11B 0.10739(5) 0.5314(2) 0.1179(2) 0.0194(4) Uani d . 1 . .
H H11C 0.1264 0.5028 0.1780 0.023 Uiso calc R 1 . .
H H11D 0.1088 0.4774 0.0348 0.023 Uiso calc R 1 . .
C C12B 0.11062(5) 0.6861(2) 0.08605(19) 0.0160(4) Uani d . 1 . .
H H12B 0.1130 0.7398 0.1706 0.019 Uiso calc R 1 . .
C C13B 0.07986(5) 0.7408(2) 0.0023(2) 0.0168(4) Uani d . 1 . .
H H13C 0.0821 0.8415 -0.0080 0.020 Uiso calc R 1 . .
H H13D 0.0803 0.6992 -0.0875 0.020 Uiso calc R 1 . .
C C14B 0.17103(5) 0.7465(2) 0.0642(2) 0.0162(4) Uani d . 1 . .
C C15B 0.22895(5) 0.8287(2) -0.00429(19) 0.0178(4) Uani d . 1 . .
C C16B 0.24314(6) 0.9297(2) -0.0886(2) 0.0247(5) Uani d . 1 . .
H H16B 0.2294 0.9715 -0.1560 0.030 Uiso calc R 1 . .
C C17B 0.27798(6) 0.9682(3) -0.0719(3) 0.0342(6) Uani d . 1 . .
H H17B 0.2877 1.0338 -0.1299 0.041 Uiso calc R 1 . .
C C18B 0.29811(6) 0.9090(3) 0.0306(3) 0.0374(6) Uani d . 1 . .
H H18B 0.3212 0.9362 0.0428 0.045 Uiso calc R 1 . .
C C19B 0.28398(6) 0.8100(3) 0.1147(3) 0.0337(6) Uani d . 1 . .
H H19B 0.2976 0.7708 0.1839 0.040 Uiso calc R 1 . .
C C20B 0.24941(5) 0.7677(2) 0.0972(2) 0.0251(5) Uani d . 1 . .
H H20B 0.2401 0.6992 0.1532 0.030 Uiso calc R 1 . .
H H1NA 0.3111(6) 0.219(2) 0.612(2) 0.014(6) Uiso d . 1 . .
H H2NA 0.5227(7) 0.181(3) 0.676(3) 0.048(8) Uiso d . 1 . .
H H1NB -0.0234(7) 0.824(3) -0.177(3) 0.038(7) Uiso d . 1 . .
H H2NB 0.1855(6) 0.795(3) -0.114(3) 0.031(7) Uiso d . 1 . .

loop_
_atom_site_aniso_label
_atom_site_aniso_U_11
_atom_site_aniso_U_22
_atom_site_aniso_U_33
_atom_site_aniso_U_12
_atom_site_aniso_U_13
_atom_site_aniso_U_23
O1A 0.0194(7) 0.0295(8) 0.0140(7) -0.0001(6) -0.0018(5) 0.0010(6)
O2A 0.0154(6) 0.0328(8) 0.0156(7) -0.0043(6) 0.0008(5) -0.0037(6)
O3A 0.0153(6) 0.0357(9) 0.0142(7) 0.0044(6) -0.0003(5) 0.0007(6)
O4A 0.0215(7) 0.0415(9) 0.0147(7) 0.0057(7) 0.0007(6) 0.0019(7)
N1A 0.0174(8) 0.0301(10) 0.0118(8) -0.0032(7) -0.0010(6) -0.0028(7)
N2A 0.0176(8) 0.0271(9) 0.0136(8) 0.0022(7) -0.0005(6) 0.0017(7)
C1A 0.0207(9) 0.0231(10) 0.0206(10) -0.0015(8) -0.0035(8) 0.0004(8)
C2A 0.0260(11) 0.0282(12) 0.0251(11) -0.0075(9) -0.0090(9) 0.0016(9)
C3A 0.0187(10) 0.0334(13) 0.0346(13) -0.0067(9) -0.0050(9) 0.0081(10)
C4A 0.0204(10) 0.0326(12) 0.0361(13) -0.0001(9) 0.0058(9) 0.0038(10)
C5A 0.0204(10) 0.0276(11) 0.0225(11) -0.0009(8) 0.0020(8) -0.0022(9)
C6A 0.0166(9) 0.0199(10) 0.0214(10) -0.0024(7) -0.0017(8) 0.0027(8)
C7A 0.0155(9) 0.0179(9) 0.0161(10) 0.0012(7) -0.0032(7) -0.0013(7)
C8A 0.0158(8) 0.0230(10) 0.0154(9) -0.0015(7) 0.0021(7) -0.0004(8)
C9A 0.0209(9) 0.0215(10) 0.0215(10) 0.0025(8) -0.0017(8) 0.0009(8)
C10A 0.0281(10) 0.0168(10) 0.0190(10) -0.0029(8) -0.0010(8) 0.0000(8)
C11A 0.0204(9) 0.0241(11) 0.0185(10) -0.0056(8) 0.0028(8) -0.0012(8)
C12A 0.0157(9) 0.0240(10) 0.0131(9) 0.0014(7) -0.0025(7) -0.0007(8)
C13A 0.0169(9) 0.0204(10) 0.0143(9) 0.0000(7) 0.0014(7) 0.0019(7)
C14A 0.0157(9) 0.0222(10) 0.0161(9) 0.0010(7) 0.0006(7) -0.0013(8)
C15A 0.0186(9) 0.0178(9) 0.0173(10) 0.0013(7) -0.0015(7) -0.0030(8)
C16A 0.0244(10) 0.0201(10) 0.0172(10) 0.0033(8) -0.0023(8) -0.0026(8)
C17A 0.0276(11) 0.0243(11) 0.0243(11) 0.0062(9) -0.0076(9) -0.0041(9)
C18A 0.0184(10) 0.0280(12) 0.0310(12) 0.0037(8) -0.0049(9) -0.0061(10)
C19A 0.0210(10) 0.0222(11) 0.0288(12) 0.0001(8) 0.0021(8) -0.0021(9)
C20A 0.0205(9) 0.0199(10) 0.0181(10) 0.0015(8) -0.0001(8) 0.0010(8)
O1B 0.0218(7) 0.0381(9) 0.0128(7) 0.0066(6) -0.0001(6) 0.0021(6)
O2B 0.0144(6) 0.0333(8) 0.0145(7) 0.0035(6) -0.0014(5) 0.0018(6)
O3B 0.0142(6) 0.0283(8) 0.0142(7) -0.0040(6) 0.0004(5) -0.0019(6)
O4B 0.0204(7) 0.0407(9) 0.0115(7) -0.0029(6) -0.0017(5) 0.0021(6)
N1B 0.0164(8) 0.0256(9) 0.0116(8) 0.0022(7) 0.0000(6) 0.0010(7)
N2B 0.0148(7) 0.0281(9) 0.0123(8) -0.0021(7) -0.0012(6) 0.0010(7)
C1B 0.0202(9) 0.0201(10) 0.0170(10) 0.0005(8) -0.0010(8) -0.0016(8)
C2B 0.0197(9) 0.0252(11) 0.0249(11) 0.0004(8) 0.0025(8) -0.0029(9)
C3B 0.0178(9) 0.0238(11) 0.0312(12) 0.0037(8) -0.0046(8) -0.0030(9)
C4B 0.0252(10) 0.0210(10) 0.0233(11) 0.0038(8) -0.0083(8) -0.0021(8)
C5B 0.0244(10) 0.0196(10) 0.0145(9) 0.0019(8) -0.0023(8) 0.0003(8)
C6B 0.0158(8) 0.0174(9) 0.0139(9) 0.0009(7) -0.0028(7) -0.0034(7)
C7B 0.0174(9) 0.0195(10) 0.0146(9) 0.0001(7) -0.0002(7) -0.0018(8)
C8B 0.0151(8) 0.0223(10) 0.0121(9) 0.0012(7) -0.0020(7) 0.0001(7)
C9B 0.0174(9) 0.0223(10) 0.0154(9) -0.0038(7) -0.0008(7) -0.0009(8)
C10B 0.0222(9) 0.0184(10) 0.0169(10) -0.0032(8) -0.0003(8) 0.0015(8)
C11B 0.0197(9) 0.0204(10) 0.0179(10) 0.0027(8) -0.0010(7) 0.0017(8)
C12B 0.0136(8) 0.0210(10) 0.0134(9) -0.0011(7) 0.0007(7) 0.0002(7)
C13B 0.0162(9) 0.0183(10) 0.0159(10) -0.0013(7) -0.0022(7) 0.0019(7)
C14B 0.0145(8) 0.0202(10) 0.0138(9) 0.0001(7) -0.0002(7) 0.0001(7)
C15B 0.0163(9) 0.0235(10) 0.0137(9) -0.0022(8) 0.0014(7) -0.0048(8)
C16B 0.0256(10) 0.0243(11) 0.0242(11) -0.0037(9) 0.0001(8) 0.0014(9)
C17B 0.0333(12) 0.0316(13) 0.0379(14) -0.0133(10) 0.0046(11) -0.0009(11)
C18B 0.0209(11) 0.0450(15) 0.0462(16) -0.0111(10) -0.0010(10) -0.0063(13)
C19B 0.0217(11) 0.0485(16) 0.0306(13) 0.0002(10) -0.0066(9) -0.0002(11)
C20B 0.0181(9) 0.0359(12) 0.0212(11) -0.0019(9) -0.0020(8) 0.0044(9)

loop_
_atom_type_symbol
_atom_type_description
_atom_type_scat_dispersion_real
_atom_type_scat_dispersion_imag
_atom_type_scat_source
C C 0.0033 0.0016 'International Tables Vol C Tables 4.2.6.8 and 6.1.1.4'
H H 0.0000 0.0000 'International Tables Vol C Tables 4.2.6.8 and 6.1.1.4'
N N 0.0061 0.0033 'International Tables Vol C Tables 4.2.6.8 and 6.1.1.4'
O O 0.0106 0.0060 'International Tables Vol C Tables 4.2.6.8 and 6.1.1.4'

loop_
_geom_angle_atom_site_label_1
_geom_angle_atom_site_label_2
_geom_angle_atom_site_label_3
_geom_angle_site_symmetry_1
_geom_angle_site_symmetry_3
_geom_angle
_geom_angle_publ_flag
C7A O2A C8A . . 117.89(15) ?
C14A O3A C12A . . 117.13(15) ?
C7A N1A C6A . . 125.41(18) ?
C7A N1A H1NA . . 112.3(15) ?
C6A N1A H1NA . . 121.2(15) ?
C14A N2A C15A . . 127.07(16) ?
C14A N2A H2NA . . 117.3(18) ?
C15A N2A H2NA . . 114.6(18) ?
C2A C1A C6A . . 119.43(19) ?
C2A C1A H1AA . . 120.3 ?
C6A C1A H1AA . . 120.3 ?
C3A C2A C1A . . 120.7(2) ?
C3A C2A H2AA . . 119.6 ?
C1A C2A H2AA . . 119.6 ?
C2A C3A C4A . . 119.8(2) ?
C2A C3A H3AA . . 120.1 ?
C4A C3A H3AA . . 120.1 ?
C3A C4A C5A . . 120.4(2) ?
C3A C4A H4AA . . 119.8 ?
C5A C4A H4AA . . 119.8 ?
C4A C5A C6A . . 119.6(2) ?
C4A C5A H5AA . . 120.2 ?
C6A C5A H5AA . . 120.2 ?
C1A C6A C5A . . 120.07(19) ?
C1A C6A N1A . . 122.74(18) ?
C5A C6A N1A . . 117.16(19) ?
O1A C7A O2A . . 124.28(17) ?
O1A C7A N1A . . 126.79(19) ?
O2A C7A N1A . . 108.94(17) ?
O2A C8A C9A . . 110.34(15) ?
O2A C8A C13A . . 104.39(15) ?
C9A C8A C13A . . 112.13(17) ?
O2A C8A H8AA . . 110.0 ?
C9A C8A H8AA . . 110.0 ?
C13A C8A H8AA . . 110.0 ?
C8A C9A C10A . . 110.43(16) ?
C8A C9A H9AA . . 109.6 ?
C10A C9A H9AA . . 109.6 ?
C8A C9A H9AB . . 109.6 ?
C10A C9A H9AB . . 109.6 ?
H9AA C9A H9AB . . 108.1 ?
C11A C10A C9A . . 111.48(16) ?
C11A C10A H10A . . 109.3 ?
C9A C10A H10A . . 109.3 ?
C11A C10A H10B . . 109.3 ?
C9A C10A H10B . . 109.3 ?
H10A C10A H10B . . 108.0 ?
C12A C11A C10A . . 109.87(17) ?
C12A C11A H11A . . 109.7 ?
C10A C11A H11A . . 109.7 ?
C12A C11A H11B . . 109.7 ?
C10A C11A H11B . . 109.7 ?
H11A C11A H11B . . 108.2 ?
O3A C12A C11A . . 111.31(16) ?
O3A C12A C13A . . 104.54(15) ?
C11A C12A C13A . . 111.63(16) ?
O3A C12A H12A . . 109.7 ?
C11A C12A H12A . . 109.7 ?
C13A C12A H12A . . 109.7 ?
C12A C13A C8A . . 111.94(16) ?
C12A C13A H13A . . 109.2 ?
C8A C13A H13A . . 109.2 ?
C12A C13A H13B . . 109.2 ?
C8A C13A H13B . . 109.2 ?
H13A C13A H13B . . 107.9 ?
O4A C14A O3A . . 124.35(19) ?
O4A C14A N2A . . 126.63(18) ?
O3A C14A N2A . . 109.01(16) ?
C16A C15A C20A . . 119.49(18) ?
C16A C15A N2A . . 117.55(17) ?
C20A C15A N2A . . 122.91(19) ?
C17A C16A C15A . . 120.56(19) ?
C17A C16A H16A . . 119.7 ?
C15A C16A H16A . . 119.7 ?
C18A C17A C16A . . 120.3(2) ?
C18A C17A H17A . . 119.9 ?
C16A C17A H17A . . 119.9 ?
C17A C18A C19A . . 119.06(19) ?
C17A C18A H18A . . 120.5 ?
C19A C18A H18A . . 120.5 ?
C18A C19A C20A . . 121.02(19) ?
C18A C19A H19A . . 119.5 ?
C20A C19A H19A . . 119.5 ?
C15A C20A C19A . . 119.6(2) ?
C15A C20A H20A . . 120.2 ?
C19A C20A H20A . . 120.2 ?
C7B O2B C8B . . 117.06(14) ?
C14B O3B C12B . . 117.12(14) ?
C7B N1B C6B . . 127.13(16) ?
C7B N1B H1NB . . 116.4(17) ?
C6B N1B H1NB . . 116.2(17) ?
C14B N2B C15B . . 125.39(18) ?
C14B N2B H2NB . . 115.7(16) ?
C15B N2B H2NB . . 118.8(16) ?
C2B C1B C6B . . 119.5(2) ?
C2B C1B H1BA . . 120.2 ?
C6B C1B H1BA . . 120.2 ?
C3B C2B C1B . . 121.13(19) ?
C3B C2B H2BA . . 119.4 ?
C1B C2B H2BA . . 119.4 ?
C4B C3B C2B . . 119.13(19) ?
C4B C3B H3BA . . 120.4 ?
C2B C3B H3BA . . 120.4 ?
C3B C4B C5B . . 120.7(2) ?
C3B C4B H4BA . . 119.6 ?
C5B C4B H4BA . . 119.6 ?
C4B C5B C6B . . 119.94(18) ?
C4B C5B H5BA . . 120.0 ?
C6B C5B H5BA . . 120.0 ?
C1B C6B C5B . . 119.55(18) ?
C1B C6B N1B . . 123.52(18) ?
C5B C6B N1B . . 116.87(16) ?
O1B C7B O2B . . 124.40(19) ?
O1B C7B N1B . . 126.90(18) ?
O2B C7B N1B . . 108.70(15) ?
O2B C8B C13B . . 104.44(15) ?
O2B C8B C9B . . 111.20(16) ?
C13B C8B C9B . . 111.45(15) ?
O2B C8B H8BA . . 109.9 ?
C13B C8B H8BA . . 109.9 ?
C9B C8B H8BA . . 109.9 ?
C8B C9B C10B . . 109.91(16) ?
C8B C9B H9BA . . 109.7 ?
C10B C9B H9BA . . 109.7 ?
C8B C9B H9BB . . 109.7 ?
C10B C9B H9BB . . 109.7 ?
H9BA C9B H9BB . . 108.2 ?
C9B C10B C11B . . 111.69(16) ?
C9B C10B H10C . . 109.3 ?
C11B C10B H10C . . 109.3 ?
C9B C10B H10D . . 109.3 ?
C11B C10B H10D . . 109.3 ?
H10C C10B H10D . . 107.9 ?
C12B C11B C10B . . 109.78(16) ?
C12B C11B H11C . . 109.7 ?
C10B C11B H11C . . 109.7 ?
C12B C11B H11D . . 109.7 ?
C10B C11B H11D . . 109.7 ?
H11C C11B H11D . . 108.2 ?
O3B C12B C11B . . 110.74(15) ?
O3B C12B C13B . . 103.88(14) ?
C11B C12B C13B . . 112.44(16) ?
O3B C12B H12B . . 109.9 ?
C11B C12B H12B . . 109.9 ?
C13B C12B H12B . . 109.9 ?
C8B C13B C12B . . 112.05(16) ?
C8B C13B H13C . . 109.2 ?
C12B C13B H13C . . 109.2 ?
C8B C13B H13D . . 109.2 ?
C12B C13B H13D . . 109.2 ?
H13C C13B H13D . . 107.9 ?
O4B C14B N2B . . 127.10(19) ?
O4B C14B O3B . . 124.41(16) ?
N2B C14B O3B . . 108.48(16) ?
C20B C15B C16B . . 119.92(19) ?
C20B C15B N2B . . 122.74(18) ?
C16B C15B N2B . . 117.30(19) ?
C15B C16B C17B . . 119.9(2) ?
C15B C16B H16B . . 120.1 ?
C17B C16B H16B . . 120.1 ?
C18B C17B C16B . . 120.0(2) ?
C18B C17B H17B . . 120.0 ?
C16B C17B H17B . . 120.0 ?
C19B C18B C17B . . 120.0(2) ?
C19B C18B H18B . . 120.0 ?
C17B C18B H18B . . 120.0 ?
C18B C19B C20B . . 120.6(2) ?
C18B C19B H19B . . 119.7 ?
C20B C19B H19B . . 119.7 ?
C15B C20B C19B . . 119.5(2) ?
C15B C20B H20B . . 120.3 ?
C19B C20B H20B . . 120.3 ?

loop_
_geom_bond_atom_site_label_1
_geom_bond_atom_site_label_2
_geom_bond_site_symmetry_2
_geom_bond_distance
_geom_bond_publ_flag
O1A C7A . 1.218(2) ?
O2A C7A . 1.352(2) ?
O2A C8A . 1.451(2) ?
O3A C14A . 1.352(2) ?
O3A C12A . 1.453(2) ?
O4A C14A . 1.218(2) ?
N1A C7A . 1.356(2) ?
N1A C6A . 1.414(3) ?
N1A H1NA . 0.83(2) ?
N2A C14A . 1.354(3) ?
N2A C15A . 1.416(2) ?
N2A H2NA . 0.92(3) ?
C1A C2A . 1.390(3) ?
C1A C6A . 1.392(3) ?
C1A H1AA . 0.93 ?
C2A C3A . 1.383(3) ?
C2A H2AA . 0.93 ?
C3A C4A . 1.383(3) ?
C3A H3AA . 0.93 ?
C4A C5A . 1.392(3) ?
C4A H4AA . 0.93 ?
C5A C6A . 1.394(3) ?
C5A H5AA . 0.93 ?
C8A C9A . 1.517(3) ?
C8A C13A . 1.520(3) ?
C8A H8AA . 0.98 ?
C9A C10A . 1.532(3) ?
C9A H9AA . 0.97 ?
C9A H9AB . 0.97 ?
C10A C11A . 1.530(3) ?
C10A H10A . 0.97 ?
C10A H10B . 0.97 ?
C11A C12A . 1.519(3) ?
C11A H11A . 0.97 ?
C11A H11B . 0.97 ?
C12A C13A . 1.520(2) ?
C12A H12A . 0.98 ?
C13A H13A . 0.97 ?
C13A H13B . 0.97 ?
C15A C16A . 1.390(3) ?
C15A C20A . 1.393(3) ?
C16A C17A . 1.390(3) ?
C16A H16A . 0.93 ?
C17A C18A . 1.389(3) ?
C17A H17A . 0.93 ?
C18A C19A . 1.390(3) ?
C18A H18A . 0.93 ?
C19A C20A . 1.393(3) ?
C19A H19A . 0.93 ?
C20A H20A . 0.93 ?
O1B C7B . 1.216(2) ?
O2B C7B . 1.349(2) ?
O2B C8B . 1.457(2) ?
O3B C14B . 1.357(2) ?
O3B C12B . 1.457(2) ?
O4B C14B . 1.215(2) ?
N1B C7B . 1.360(3) ?
N1B C6B . 1.415(2) ?
N1B H1NB . 0.92(3) ?
N2B C14B . 1.352(2) ?
N2B C15B . 1.418(2) ?
N2B H2NB . 0.88(3) ?
C1B C2B . 1.390(3) ?
C1B C6B . 1.393(2) ?
C1B H1BA . 0.93 ?
C2B C3B . 1.387(3) ?
C2B H2BA . 0.93 ?
C3B C4B . 1.384(3) ?
C3B H3BA . 0.93 ?
C4B C5B . 1.388(3) ?
C4B H4BA . 0.93 ?
C5B C6B . 1.400(3) ?
C5B H5BA . 0.93 ?
C8B C13B . 1.518(2) ?
C8B C9B . 1.520(3) ?
C8B H8BA . 0.98 ?
C9B C10B . 1.527(3) ?
C9B H9BA . 0.97 ?
C9B H9BB . 0.97 ?
C10B C11B . 1.528(3) ?
C10B H10C . 0.97 ?
C10B H10D . 0.97 ?
C11B C12B . 1.515(3) ?
C11B H11C . 0.97 ?
C11B H11D . 0.97 ?
C12B C13B . 1.520(3) ?
C12B H12B . 0.98 ?
C13B H13C . 0.97 ?
C13B H13D . 0.97 ?
C15B C20B . 1.388(3) ?
C15B C16B . 1.390(3) ?
C16B C17B . 1.393(3) ?
C16B H16B . 0.93 ?
C17B C18B . 1.381(4) ?
C17B H17B . 0.93 ?
C18B C19B . 1.375(3) ?
C18B H18B . 0.93 ?
C19B C20B . 1.394(3) ?
C19B H19B . 0.93 ?
C20B H20B . 0.93 ?

loop_
_geom_hbond_atom_site_label_D
_geom_hbond_atom_site_label_H
_geom_hbond_atom_site_label_A
_geom_hbond_site_symmetry_A
_geom_hbond_distance_DH
_geom_hbond_distance_HA
_geom_hbond_distance_DA
_geom_hbond_angle_DHA
_geom_hbond_publ_flag
N1A H1NA O1A 4_566 0.83(2) 2.13(2) 2.953(2) 174(2) yes
N2A H2NA O4A 4_566 0.91(3) 2.09(3) 2.934(2) 154(2) yes
N1B H1NB O1B 4_575 0.93(3) 2.10(3) 2.920(2) 147(2) yes
N2B H2NB O4B 4_575 0.88(3) 2.02(3) 2.874(2) 163(3) yes
C13A H13B Cg1 3_656 0.97 2.86 3.734(2) 151 yes
C13B H13C Cg2 3_575 0.97 2.86 3.732(2) 150 yes

loop_
_geom_torsion_atom_site_label_1
_geom_torsion_atom_site_label_2
_geom_torsion_atom_site_label_3
_geom_torsion_atom_site_label_4
_geom_torsion_site_symmetry_1
_geom_torsion_site_symmetry_2
_geom_torsion_site_symmetry_3
_geom_torsion_site_symmetry_4
_geom_torsion
_geom_torsion_publ_flag
C6A C1A C2A C3A . . . . -0.6(3) ?
C1A C2A C3A C4A . . . . -0.7(3) ?
C2A C3A C4A C5A . . . . 1.2(4) ?
C3A C4A C5A C6A . . . . -0.3(3) ?
C2A C1A C6A C5A . . . . 1.5(3) ?
C2A C1A C6A N1A . . . . 179.8(2) ?
C4A C5A C6A C1A . . . . -1.1(3) ?
C4A C5A C6A N1A . . . . -179.5(2) ?
C7A N1A C6A C1A . . . . 34.4(3) ?
C7A N1A C6A C5A . . . . -147.2(2) ?
C8A O2A C7A O1A . . . . -7.5(3) ?
C8A O2A C7A N1A . . . . 172.67(16) ?
C6A N1A C7A O1A . . . . -5.5(3) ?
C6A N1A C7A O2A . . . . 174.33(18) ?
C7A O2A C8A C9A . . . . 99.4(2) ?
C7A O2A C8A C13A . . . . -139.95(17) ?
O2A C8A C9A C10A . . . . 169.92(16) ?
C13A C8A C9A C10A . . . . 54.0(2) ?
C8A C9A C10A C11A . . . . -56.4(2) ?
C9A C10A C11A C12A . . . . 57.4(2) ?
C14A O3A C12A C11A . . . . -83.1(2) ?
C14A O3A C12A C13A . . . . 156.25(17) ?
C10A C11A C12A O3A . . . . -172.51(14) ?
C10A C11A C12A C13A . . . . -56.1(2) ?
O3A C12A C13A C8A . . . . 174.99(15) ?
C11A C12A C13A C8A . . . . 54.5(2) ?
O2A C8A C13A C12A . . . . -172.95(15) ?
C9A C8A C13A C12A . . . . -53.5(2) ?
C12A O3A C14A O4A . . . . 0.2(3) ?
C12A O3A C14A N2A . . . . -178.81(16) ?
C15A N2A C14A O4A . . . . 5.8(4) ?
C15A N2A C14A O3A . . . . -175.19(18) ?
C14A N2A C15A C16A . . . . -165.8(2) ?
C14A N2A C15A C20A . . . . 16.8(3) ?
C20A C15A C16A C17A . . . . 1.4(3) ?
N2A C15A C16A C17A . . . . -176.11(19) ?
C15A C16A C17A C18A . . . . -1.0(3) ?
C16A C17A C18A C19A . . . . -0.5(3) ?
C17A C18A C19A C20A . . . . 1.5(3) ?
C16A C15A C20A C19A . . . . -0.4(3) ?
N2A C15A C20A C19A . . . . 176.97(19) ?
C18A C19A C20A C15A . . . . -1.1(3) ?
C6B C1B C2B C3B . . . . 0.5(3) ?
C1B C2B C3B C4B . . . . -0.4(3) ?
C2B C3B C4B C5B . . . . 0.1(3) ?
C3B C4B C5B C6B . . . . 0.1(3) ?
C2B C1B C6B C5B . . . . -0.3(3) ?
C2B C1B C6B N1B . . . . -177.38(19) ?
C4B C5B C6B C1B . . . . 0.0(3) ?
C4B C5B C6B N1B . . . . 177.30(18) ?
C7B N1B C6B C1B . . . . -18.0(3) ?
C7B N1B C6B C5B . . . . 164.83(19) ?
C8B O2B C7B O1B . . . . -1.0(3) ?
C8B O2B C7B N1B . . . . 178.74(16) ?
C6B N1B C7B O1B . . . . -3.8(3) ?
C6B N1B C7B O2B . . . . 176.52(18) ?
C7B O2B C8B C13B . . . . -157.19(16) ?
C7B O2B C8B C9B . . . . 82.5(2) ?
O2B C8B C9B C10B . . . . 171.80(14) ?
C13B C8B C9B C10B . . . . 55.7(2) ?
C8B C9B C10B C11B . . . . -57.9(2) ?
C9B C10B C11B C12B . . . . 57.0(2) ?
C14B O3B C12B C11B . . . . -93.5(2) ?
C14B O3B C12B C13B . . . . 145.54(16) ?
C10B C11B C12B O3B . . . . -170.03(15) ?
C10B C11B C12B C13B . . . . -54.3(2) ?
O2B C8B C13B C12B . . . . -174.04(15) ?
C9B C8B C13B C12B . . . . -53.9(2) ?
O3B C12B C13B C8B . . . . 173.31(15) ?
C11B C12B C13B C8B . . . . 53.5(2) ?
C15B N2B C14B O4B . . . . 3.0(3) ?
C15B N2B C14B O3B . . . . -177.74(18) ?
C12B O3B C14B O4B . . . . 9.2(3) ?
C12B O3B C14B N2B . . . . -170.07(16) ?
C14B N2B C15B C20B . . . . 33.7(3) ?
C14B N2B C15B C16B . . . . -148.7(2) ?
C20B C15B C16B C17B . . . . 0.8(3) ?
N2B C15B C16B C17B . . . . -176.9(2) ?
C15B C16B C17B C18B . . . . -1.9(4) ?
C16B C17B C18B C19B . . . . 1.3(4) ?
C17B C18B C19B C20B . . . . 0.3(4) ?
C16B C15B C20B C19B . . . . 0.8(3) ?
N2B C15B C20B C19B . . . . 178.4(2) ?
C18B C19B C20B C15B . . . . -1.4(4) ?
